data_4061576
_journal_name_full Organometallics
_journal_paper_doi 10.1021/om0503646
_journal_year 2005
_chemical_absolute_configuration ad
_chemical_formula_moiety 'C30 H34 Cl2 P2 Pt'
_chemical_formula_sum 'C30 H34 Cl2 P2 Pt'
_chemical_formula_weight 722.50
_space_group_IT_number 19
_space_group_name_Hall 'P 2ac 2ab'
_space_group_name_H-M_alt 'P 21 21 21'
_symmetry_cell_setting orthorhombic
_symmetry_Int_Tables_number 19
_symmetry_space_group_name_Hall 'P 2ac 2ab'
_symmetry_space_group_name_H-M 'P 21 21 21'
_cell_angle_alpha 90.00
_cell_angle_beta 90.00
_cell_angle_gamma 90.00
_cell_formula_units_Z 4
_cell_length_a 9.1281(9)
_cell_length_b 12.5047(10)
_cell_length_c 24.788(2)
_cell_measurement_temperature 180(2)
_cell_volume 2829.5(4)
_diffrn_ambient_temperature 180(2)
_exptl_crystal_density_diffrn 1.696
_cod_original_formula_sum 'C30 H34 Cl2 P2 Pt1'
_cod_database_code 4061576

loop_
_symmetry_equiv_pos_as_xyz
'x, y, z'
'-x+1/2, -y, z+1/2'
'x+1/2, -y+1/2, -z'
'-x, y+1/2, -z+1/2'

loop_
_atom_site_label
_atom_site_type_symbol
_atom_site_fract_x
_atom_site_fract_y
_atom_site_fract_z
_atom_site_U_iso_or_equiv
_atom_site_adp_type
_atom_site_occupancy
_atom_site_symmetry_multiplicity
_atom_site_calc_flag
_atom_site_refinement_flags
_atom_site_disorder_assembly
_atom_site_disorder_group
Pt1 Pt 0.63648(6) 0.67269(5) 0.74672(3) 0.02250(18) Uani 1 1 d . . .
Cl11 Cl 0.8866(4) 0.6794(4) 0.76864(17) 0.0311(10) Uani 1 1 d . . .
Cl12 Cl 0.7016(5) 0.6596(4) 0.65514(18) 0.0320(10) Uani 1 1 d . . .
P1 P 0.5731(5) 0.6854(4) 0.83380(18) 0.0235(10) Uani 1 1 d . . .
P2 P 0.3924(4) 0.6616(4) 0.73649(16) 0.0220(9) Uani 1 1 d . . .
C1 C 0.5274(19) 0.8201(17) 0.8532(6) 0.027(4) Uiso 1 1 d . . .
H1 H 0.6242 0.8556 0.8593 0.032 Uiso 1 1 calc R . .
C2 C 0.2866(19) 0.7891(14) 0.7384(7) 0.027(4) Uiso 1 1 d . . .
H2 H 0.1808 0.7704 0.7339 0.032 Uiso 1 1 calc R . .
C3 C 0.453(2) 0.8882(18) 0.8102(9) 0.036(5) Uiso 1 1 d . . .
H3A H 0.4429 0.9621 0.8240 0.044 Uiso 1 1 calc R . .
H3B H 0.5170 0.8909 0.7780 0.044 Uiso 1 1 calc R . .
C4 C 0.302(2) 0.848(2) 0.7929(9) 0.040(5) Uiso 1 1 d . . .
H4A H 0.2355 0.9108 0.7920 0.048 Uiso 1 1 calc R . .
H4B H 0.2656 0.7999 0.8215 0.048 Uiso 1 1 calc R . .
C5 C 0.329(2) 0.8644(17) 0.6912(8) 0.037(5) Uiso 1 1 d . . .
H5A H 0.2774 0.9326 0.6950 0.056 Uiso 1 1 calc R . .
H5B H 0.3019 0.8310 0.6568 0.056 Uiso 1 1 calc R . .
H5C H 0.4351 0.8771 0.6918 0.056 Uiso 1 1 calc R . .
C6 C 0.447(2) 0.831(2) 0.9080(8) 0.044(5) Uiso 1 1 d . . .
H6A H 0.4520 0.9049 0.9204 0.066 Uiso 1 1 calc R . .
H6B H 0.4937 0.7838 0.9346 0.066 Uiso 1 1 calc R . .
H6C H 0.3442 0.8096 0.9035 0.066 Uiso 1 1 calc R . .
C11 C 0.424(2) 0.5900(15) 0.8420(8) 0.027(4) Uiso 1 1 d . . .
C12 C 0.461(2) 0.5236(17) 0.8820(8) 0.032(4) Uiso 1 1 d . . .
C13 C 0.597(2) 0.5522(18) 0.9104(8) 0.038(5) Uiso 1 1 d . . .
C14 C 0.667(2) 0.6385(16) 0.8924(8) 0.032(5) Uiso 1 1 d . . .
C21 C 0.330(2) 0.5837(16) 0.7940(7) 0.026(4) Uiso 1 1 d . . .
C22 C 0.212(3) 0.5224(19) 0.7766(8) 0.032(5) Uiso 1 1 d . . .
C23 C 0.191(2) 0.5247(17) 0.7171(8) 0.026(4) Uiso 1 1 d . . .
C24 C 0.282(2) 0.5907(18) 0.6896(9) 0.033(5) Uiso 1 1 d . . .
C121 C 0.385(2) 0.4183(16) 0.8941(8) 0.033(4) Uiso 1 1 d . . .
H12A H 0.4312 0.3841 0.9253 0.049 Uiso 1 1 calc R . .
H12B H 0.3924 0.3710 0.8627 0.049 Uiso 1 1 calc R . .
H12C H 0.2812 0.4317 0.9020 0.049 Uiso 1 1 calc R . .
C131 C 0.642(3) 0.487(2) 0.9602(9) 0.054(6) Uiso 1 1 d . . .
H13A H 0.5739 0.4274 0.9653 0.080 Uiso 1 1 calc R . .
H13B H 0.6407 0.5330 0.9922 0.080 Uiso 1 1 calc R . .
H13C H 0.7415 0.4588 0.9549 0.080 Uiso 1 1 calc R . .
C141 C 0.813(2) 0.671(2) 0.9110(7) 0.036(4) Uiso 1 1 d . . .
C142 C 0.836(3) 0.775(2) 0.9301(11) 0.059(7) Uiso 1 1 d . . .
H142 H 0.7537 0.8208 0.9280 0.070 Uiso 1 1 calc R . .
C143 C 0.960(3) 0.819(3) 0.9514(12) 0.081(9) Uiso 1 1 d . . .
H143 H 0.9634 0.8913 0.9639 0.097 Uiso 1 1 calc R . .
C144 C 1.078(4) 0.754(3) 0.9533(13) 0.078(9) Uiso 1 1 d . . .
H144 H 1.1686 0.7825 0.9656 0.094 Uiso 1 1 calc R . .
C145 C 1.074(4) 0.644(3) 0.9380(14) 0.095(11) Uiso 1 1 d . . .
H145 H 1.1561 0.5980 0.9428 0.114 Uiso 1 1 calc R . .
C146 C 0.931(4) 0.605(3) 0.9133(13) 0.080(10) Uiso 1 1 d . . .
H146 H 0.9232 0.5341 0.8995 0.096 Uiso 1 1 calc R . .
C221 C 0.116(3) 0.4440(17) 0.8137(8) 0.036(5) Uiso 1 1 d . . .
H22A H 0.1536 0.4460 0.8508 0.054 Uiso 1 1 calc R . .
H22B H 0.1232 0.3708 0.7997 0.054 Uiso 1 1 calc R . .
H22C H 0.0139 0.4673 0.8133 0.054 Uiso 1 1 calc R . .
C231 C 0.074(2) 0.4660(18) 0.6936(9) 0.036(5) Uiso 1 1 d . . .
H23A H 0.0001 0.5158 0.6795 0.054 Uiso 1 1 calc R . .
H23B H 0.0287 0.4200 0.7210 0.054 Uiso 1 1 calc R . .
H23C H 0.1115 0.4218 0.6641 0.054 Uiso 1 1 calc R . .
C241 C 0.253(2) 0.6240(17) 0.6329(8) 0.030(5) Uiso 1 1 d . . .
C242 C 0.114(2) 0.6631(18) 0.6199(7) 0.039(5) Uiso 1 1 d . . .
H242 H 0.0387 0.6661 0.6464 0.047 Uiso 1 1 calc R . .
C243 C 0.085(3) 0.6988(19) 0.5659(9) 0.045(6) Uiso 1 1 d . . .
H243 H -0.0100 0.7228 0.5562 0.053 Uiso 1 1 calc R . .
C244 C 0.194(3) 0.698(2) 0.5286(10) 0.049(6) Uiso 1 1 d . . .
H244 H 0.1756 0.7253 0.4934 0.059 Uiso 1 1 calc R . .
C245 C 0.332(2) 0.659(2) 0.5414(9) 0.044(5) Uiso 1 1 d . . .
H245 H 0.4072 0.6572 0.5149 0.052 Uiso 1 1 calc R . .
C246 C 0.359(3) 0.6214(18) 0.5937(8) 0.044(5) Uiso 1 1 d . . .
H246 H 0.4533 0.5937 0.6023 0.052 Uiso 1 1 calc R . .

loop_
_atom_site_aniso_label
_atom_site_aniso_U_11
_atom_site_aniso_U_22
_atom_site_aniso_U_33
_atom_site_aniso_U_23
_atom_site_aniso_U_13
_atom_site_aniso_U_12
Pt1 0.0187(3) 0.0170(3) 0.0318(3) 0.0005(4) 0.0028(3) -0.0001(3)
Cl11 0.014(2) 0.035(2) 0.044(2) -0.002(2) -0.0008(15) 0.003(2)
Cl12 0.034(2) 0.032(3) 0.030(2) 0.001(2) 0.0083(18) -0.007(2)
P1 0.016(2) 0.024(3) 0.031(2) -0.003(2) 0.0042(17) 0.002(2)
P2 0.0149(19) 0.020(2) 0.031(2) 0.0028(18) 0.0017(15) -0.0006(17)

loop_
_geom_bond_atom_site_label_1
_geom_bond_atom_site_label_2
_geom_bond_distance
_geom_bond_site_symmetry_2
_geom_bond_publ_flag
Pt1 P1 2.240(4) . ?
Pt1 P2 2.247(4) . ?
Pt1 Cl11 2.348(4) . ?
Pt1 Cl12 2.352(4) . ?
P1 C14 1.78(2) . ?
P1 C1 1.80(2) . ?
P1 C11 1.82(2) . ?
P2 C24 1.77(2) . ?
P2 C21 1.817(19) . ?
P2 C2 1.865(18) . ?
C1 C3 1.53(3) . ?
C1 C6 1.55(3) . ?
C2 C4 1.55(3) . ?
C2 C5 1.55(3) . ?
C3 C4 1.53(3) . ?
C11 C12 1.34(3) . ?
C11 C21 1.47(3) . ?
C12 C13 1.47(3) . ?
C12 C121 1.52(3) . ?
C13 C14 1.33(3) . ?
C13 C131 1.54(3) . ?
C14 C141 1.47(3) . ?
C21 C22 1.39(3) . ?
C22 C23 1.49(2) . ?
C22 C221 1.61(3) . ?
C23 C24 1.36(3) . ?
C23 C231 1.42(3) . ?
C24 C241 1.49(3) . ?
C141 C146 1.36(4) . ?
C141 C142 1.39(4) . ?
C142 C143 1.37(4) . ?
C143 C144 1.36(5) . ?
C144 C145 1.42(5) . ?
C145 C146 1.53(5) . ?
C241 C246 1.38(3) . ?
C241 C242 1.40(3) . ?
C242 C243 1.43(3) . ?
C243 C244 1.36(3) . ?
C244 C245 1.39(3) . ?
C245 C246 1.40(3) . ?
